data_1529224
loop_
_publ_author_name
'Golovnev, Nikolay'
'Molokeev, Maxim'

_publ_section_title
;
 Crystal structure of catena-DI(2-thiobarbiturato-O,S)aqualead(II)
;
_journal_issue 5
_journal_name_full 'Journal of Structural Chemistry'
_journal_page_first 968
_journal_paper_doi 10.1134/S0022476613050193
_journal_volume 54
_journal_year 2013
_chemical_formula_moiety
;
C8 H6 N4 O5 Pb S2
;
_chemical_formula_sum 'C8 H6 N4 O5 Pb S2'
_chemical_formula_weight 509.51
_chemical_name_mineral
;
C8 H6 N4 O5 Pb S2
;
_space_group_IT_number 2
_symmetry_cell_setting triclinic
_symmetry_space_group_name_Hall '-P 1'
_symmetry_space_group_name_H-M 'P -1'
_cell_angle_alpha 106.7019(12)
_cell_angle_beta 93.3951(15)
_cell_angle_gamma 107.4811(13)
_cell_formula_units_Z 2
_cell_length_a 6.59722(13)
_cell_length_b 9.89170(20)
_cell_length_c 10.08927(19)
_cell_measurement_temperature 300
_cell_volume 593.82(2)
_diffrn_ambient_temperature 300
_diffrn_measurement_device_type
;
D8 ADVANCE Bruker
;
_diffrn_radiation_monochromator none
_diffrn_radiation_probe x-ray
_diffrn_radiation_type
;
 Cu K\a~1~~2~
;
_exptl_absorpt_coefficient_mu 31.213
_exptl_crystal_density_diffrn 2.850
_pd_char_colour
;
colourless
;
_pd_meas_2theta_range_inc 0.016081
_pd_meas_2theta_range_max 139.99306
_pd_meas_2theta_range_min 5
_pd_meas_scan_method step
_pd_proc_ls_pref_orient_corr
;
;
_pd_proc_ls_profile_function PearsonVII
_pd_proc_ls_prof_R_factor 1.747
_pd_proc_ls_prof_wR_expected 1.000
_pd_proc_ls_prof_wR_factor 2.263
_pd_proc_number_of_points 8395
_pd_spec_mount_mode reflection
_refine_ls_goodness_of_fit_ref 2.263
_refine_ls_R_I_factor 1.54
_refine_ls_shift/su_max 0.01000
_cod_data_source_file PbTBA.cif
_cod_data_source_block a
_cod_original_cell_volume 593.819(22)
_cod_original_sg_symbol_Hall
;
-P 1
;
_cod_original_sg_symbol_H-M P-1
_cod_original_formula_sum
;
C8 H6 N4 O5 Pb S2
;
_cod_database_code 1529224

loop_
_symmetry_equiv_pos_as_xyz
'x, y, z'
'-x, -y, -z'

loop_
_atom_site_label
_atom_site_type_symbol
_atom_site_fract_x
_atom_site_fract_y
_atom_site_fract_z
_atom_site_occupancy
_atom_site_B_iso_or_equiv
_atom_site_adp_type
Pb Pb 0.28678(17) 0.62858(10) 0.656066(92) 1 0 Uani
N1a N 0.2272(11) 0.96974(63) 0.42016(74) 1 1.54(16) Uiso
N3a N 0.0176(12) 0.77571(75) 0.22833(54) 1 1.54(16) Uiso
S1 S -0.01297(74) 0.72157(45) 0.47516(44) 1 2.770(88) Uiso
O1a O -0.0045(13) 0.7852(10) 0.00530(65) 1 2.88(15) Uiso
O2a O 0.4252(14) 1.17607(78) 0.40993(88) 1 2.88(15) Uiso
C2a C 0.0899(12) 0.82786(70) 0.36573(59) 1 1.62(15) Uiso
C4a C 0.0663(13) 0.84948(68) 0.13327(58) 1 1.62(15) Uiso
C6a C 0.2887(12) 1.05402(74) 0.33257(58) 1 1.62(15) Uiso
C5a C 0.2100(13) 1.00019(81) 0.18641(71) 1 1.62(15) Uiso
N1b N 0.5153(11) 0.30143(62) 0.71510(71) 1 1.54(16) Uiso
N3b N 0.7111(12) 0.48891(75) 0.90531(57) 1 1.54(16) Uiso
H1a H 0.27552 1.00856 0.52425 1 4 Uiso
H3a H -0.06608 0.68553 0.19756 1 4 Uiso
H5a H 0.22997 1.07023 0.14104 1 4 Uiso
S2 S 0.72030(75) 0.56561(43) 0.67267(41) 1 2.770(88) Uiso
O1b O 0.7484(15) 0.4620(10) 1.11188(67) 1 2.88(15) Uiso
O2b O 0.3348(13) 0.07157(74) 0.72648(87) 1 2.88(15) Uiso
C2b C 0.6419(12) 0.44424(65) 0.76817(59) 1 1.62(15) Uiso
C4b C 0.6588(12) 0.40091(67) 0.98686(62) 1 1.62(15) Uiso
C6b C 0.4544(12) 0.20344(68) 0.78700(59) 1 1.62(15) Uiso
C5b C 0.5250(13) 0.25008(77) 0.93355(71) 1 1.62(15) Uiso
H1b H 0.47832 0.27046 0.63434 1 4 Uiso
H3b H 0.77159 0.59178 0.95339 1 4 Uiso
H5b H 0.50142 0.19086 0.98882 1 4 Uiso
O O 0.2675(17) 0.8597(12) 0.8375(10) 1 2.88(15) Uiso

loop_
_atom_site_aniso_label
_atom_site_aniso_U_11
_atom_site_aniso_U_22
_atom_site_aniso_U_33
_atom_site_aniso_U_12
_atom_site_aniso_U_13
_atom_site_aniso_U_23
Pb 0.05443(89) 0.02915(59) 0.02975(67) -0.00304(54) 0.00316(48) 0.01030(41)

loop_
_diffrn_radiation_wavelength
_diffrn_radiation_wavelength_wt
1.5406 1.0000
1.5443 0.5000

loop_
_geom_angle_atom_site_label_1
_geom_angle_atom_site_label_2
_geom_angle_atom_site_label_3
_geom_angle
_geom_angle_site_symmetry_1
_geom_angle_site_symmetry_3
S1 Pb S1 93.276(88) 1_555 2_566
S1 Pb O2a 81.48(17) 1_555 2_676
S1 Pb S2 142.97(11) 1_555 1_555
S1 Pb S2 55.35(22) 1_555 1_455
S1 Pb S2 74.68(13) 1_555 2_666
S1 Pb O1b 134.21(48) 1_555 2_667
S1 Pb O 80.34(22) 1_555 1_555
S1 Pb S2 92.414(83) 2_566 1_555
S1 Pb S2 69.4(13) 2_566 1_455
S1 Pb S2 57.95(21) 2_566 2_666
S1 Pb O1b 77.41(19) 2_566 2_667
S1 Pb O 138.92(68) 2_566 1_555
O2a Pb S2 70.07(21) 2_676 1_555
O2a Pb S2 132.88(40) 2_676 1_455
O2a Pb S2 80.59(21) 2_676 2_666
O2a Pb O1b 133.95(57) 2_676 2_667
O2a Pb O 81.63(26) 2_676 1_555
C2a N1a C6a 119.34(58) 1_555 1_555
C2a N1a H1a 116.95 1_555 1_555
C6a N1a H1a 123.69 1_555 1_555
C2a N3a C4a 127.38(66) 1_555 1_555
C2a N3a H3a 115.35 1_555 1_555
C4a N3a H3a 117.26 1_555 1_555
C5a C4a N3a 116.53(54) 1_555 1_555
C5a C4a O1a 122.25(68) 1_555 1_555
C5a C6a N1a 123.07(66) 1_555 1_555
C5a C6a O2a 131.68(89) 1_555 1_555
H5a C5a C4a 125.83 1_555 1_555
H5a C5a C6a 116.8 1_555 1_555
C2b N1b C6b 126.35(61) 1_555 1_555
C2b N1b H1b 116.68 1_555 1_555
C6b N1b H1b 116.88 1_555 1_555
C2b N3b C4b 124.22(63) 1_555 1_555
C2b N3b H3b 118.66 1_555 1_555
C4b N3b H3b 115.44 1_555 1_555
C5b C4b N3b 122.66(60) 1_555 1_555
C5b C4b O1b 122.91(70) 1_555 1_555
C5b C6b N1b 120.01(60) 1_555 1_555
C5b C6b O2b 118.96(67) 1_555 1_555
H5b C5b C4b 121.06 1_555 1_555
H5b C5b C6b 126.14 1_555 1_555
N1a C2a N3a 117.98(58) 1_555 1_555
N1a C2a S1 121.01(49) 1_555 1_555
N1a C6a O2a 105.3(6) 1_555 1_555
N3a C2a S1 120.67(50) 1_555 1_555
N3a C4a O1a 121.14(63) 1_555 1_555
C4a C5a C6a 115.67(54) 1_555 1_555
N1b C2b N3b 114.22(54) 1_555 1_555
N1b C2b S2 125.15(50) 1_555 1_555
N1b C6b O2b 121.03(58) 1_555 1_555
N3b C2b S2 120.61(49) 1_555 1_555
N3b C4b O1b 114.32(58) 1_555 1_555
C4b C5b C6b 112.53(51) 1_555 1_555

loop_
_geom_bond_atom_site_label_1
_geom_bond_atom_site_label_2
_geom_bond_distance
_geom_bond_site_symmetry_2
Pb S1 3.1174(36) .
Pb S1 3.2147(32) 2_566
Pb O2a 2.5439(55) 2_676
Pb S2 3.1095(35) .
Pb S2 3.3103(39) 2_666
Pb O1b 2.7356(68) 2_667
Pb O 2.5279(87) .
N1a C2a 1.3513(66) .
N1a C6a 1.3796(74) .
N1a H1a 1.00349 .
N3a C2a 1.3335(76) .
N3a C4a 1.3614(73) .
N3a H3a 0.84943 .
S1 C2a 1.7642(61) .
O1a C4a 1.2521(83) .
O2a C6a 1.2648(83) .
C4a C5a 1.4283(74) .
C6a C5a 1.4211(87) .
C5a H5a 0.91732 .
N1b C2b 1.3354(63) .
N1b C6b 1.3535(67) .
N1b H1b 0.77805 .
N3b C2b 1.3307(78) .
N3b C4b 1.3485(72) .
N3b H3b 0.93776 .
S2 C2b 1.7286(56) .
O1b C4b 1.2508(87) .
O2b C6b 1.2505(73) .
C4b C5b 1.4092(71) .
C6b C5b 1.4189(88) .
C5b H5b 0.90641 .

loop_
_geom_hbond_atom_site_label_D
_geom_hbond_atom_site_label_H
_geom_hbond_atom_site_label_A
_geom_hbond_distance_DH
_geom_hbond_distance_HA
_geom_hbond_distance_DA
_geom_hbond_angle_DHA
_geom_hbond_site_symmetry_A
N1a H1a O2b 1.00 1.93 2.93(1) 173 1_565
N1b H1b O2a 0.78 2.15 2.92(1) 170 1_545
N3a H3a O1b 0.85 2.07 2.92(1) 175 1_454
N3b H3b O1a 0.94 1.94 2.81(1) 154 1_656
C5b H5b O 0.91 2.51 3.22(1) 135 2_667
